data_7707884
loop_
_publ_author_name
'Wang, Shichun'
'Heng, Yi'
'Li, Tongyu'
'Hou, Guohua'
'Zi, Guofu'
'Walter, Marc D.'

_publ_section_title
;
 Synthesis and reactivity of the uranium phosphinidene metallocene
 [\h<sup>5</sup>-1,3-(Me<sub>3</sub>Si)<sub>2</sub>C<sub>5</sub>H<sub>3</sub>]<sub>2</sub>U(&#xE001;P-2,4,6-<sup>i</sup>Pr<sub>3</sub>C<sub>6</sub>H<sub>2</sub>)(OPMe<sub>3</sub>):
 influence of the coordinated Lewis base.
;
_journal_issue 36
_journal_name_full 'Dalton transactions (Cambridge, England : 2003)'
_journal_page_first 12502
_journal_page_last 12516
_journal_paper_doi 10.1039/d1dt02149d
_journal_volume 50
_journal_year 2021
_chemical_formula_moiety 'C25 H51 Cl O P Si4 U'
_chemical_formula_sum 'C25 H51 Cl O P Si4 U'
_chemical_formula_weight 784.46
_space_group_crystal_system monoclinic
_space_group_IT_number 14
_space_group_name_Hall '-P 2yn'
_space_group_name_H-M_alt 'P 1 21/n 1'
_atom_sites_solution_hydrogens geom
_audit_creation_date 2020-11-01
_audit_creation_method
;
Olex2 1.2
(compiled 2018.05.29 svn.r3508 for OlexSys, GUI svn.r5506)
;
_audit_update_record
;
2021-06-12 deposited with the CCDC.	2021-07-27 downloaded from the CCDC.
;
_cell_angle_alpha 90
_cell_angle_beta 92.176(2)
_cell_angle_gamma 90
_cell_formula_units_Z 4
_cell_length_a 10.5325(3)
_cell_length_b 12.6083(3)
_cell_length_c 30.1952(7)
_cell_measurement_reflns_used 11836
_cell_measurement_temperature 100.01(10)
_cell_measurement_theta_max 74.5930
_cell_measurement_theta_min 2.8940
_cell_volume 4006.94(18)
_computing_cell_refinement 'CrysAlisPro 1.171.40.35a (Rigaku OD, 2018)'
_computing_data_collection 'CrysAlisPro 1.171.40.35a (Rigaku OD, 2018)'
_computing_data_reduction 'CrysAlisPro 1.171.40.35a (Rigaku OD, 2018)'
_computing_molecular_graphics 'Olex2 (Dolomanov et al., 2009)'
_computing_publication_material 'Olex2 (Dolomanov et al., 2009)'
_computing_structure_refinement 'ShelXL (Sheldrick, 2015)'
_computing_structure_solution 'ShelXT (Sheldrick, 2015)'
_diffrn_ambient_environment N~2~
_diffrn_ambient_temperature 100.01(10)
_diffrn_detector 'CCD plate'
_diffrn_detector_area_resol_mean 10.0000
_diffrn_detector_type HyPix
_diffrn_measured_fraction_theta_full 0.995
_diffrn_measured_fraction_theta_max 0.960
_diffrn_measurement_details
;
List of Runs (angles in degrees, time in seconds):

  # Type    Start    End  Width  t~exp~   \w     \q     \k     \f   Frames
#--------------------------------------------------------------------------
  1  \w    -82.00 -57.00   0.50    0.56    --  -47.70 134.00 -26.00   50
  2  \w   -116.00 -91.00   0.50    0.56    --  -47.70-135.00  86.00   50
  3  \w    -99.00 -74.00   0.50    0.56    --  -47.70-134.00 -94.00   50
  4  \w     24.00  93.00   0.50    0.56    --   47.70-134.00 -94.00  138
  5  \w     71.00  96.00   0.50    0.56    --   47.70 134.00 -26.00   50
  6  \w     37.00  62.00   0.50    0.56    --   47.70-135.00  86.00   50
  7  \w   -144.00 -95.00   0.50    1.00    -- -102.00-135.00  86.00   98
  8  \w   -101.00 -76.00   0.50    1.00    -- -102.00 135.00 152.00   50
  9  \w   -123.00 -77.00   0.50    1.00    -- -102.00 134.00 -26.00   92
 10  \w     54.00  79.00   0.50    1.00    --  104.75-135.00  86.00   50
 11  \w     99.00 124.00   0.50    1.00    --  104.75 135.00 152.00   50
 12  \w     54.00  79.00   0.50    1.00    --  104.75-134.00 -94.00   50
 13  \w   -119.00 -73.00   0.50    0.56    --  -47.70-125.00-150.00   92
 14  \w    -24.00  58.00   0.50    0.56    --   47.70 -37.00 -60.00  164
 15  \w     36.00  75.00   0.50    0.56    --   47.70  37.00  90.00   78
 16  \w     81.00 118.00   0.50    0.56    --   47.70  37.00  90.00   74
 17  \w   -115.00 -52.00   0.50    1.00    -- -102.00 125.00-150.00  126
 18  \w   -175.00 -88.00   0.50    1.00    -- -102.00 -15.00  60.00  174
 19  \w     47.00 108.00   0.50    1.00    --  104.75 -94.00  60.00  122
 20  \w     64.00  99.00   0.50    1.00    --  104.75 -94.00-180.00   70
 21  \w    121.00 176.00   0.50    1.00    --  104.75  45.00 -30.00  110
 22  \w     41.00 114.00   0.50    1.00    --  104.75 -45.00-150.00  146
 23  \w     34.00 118.00   0.50    1.00    --  104.75 -30.00  30.00  168
;
_diffrn_measurement_device 'four-circle diffractometer'
_diffrn_measurement_device_type 'XtaLAB Synergy R, DW system, HyPix'
_diffrn_measurement_method '\w scans'
_diffrn_orient_matrix_type 'CrysAlisPro convention (1999,Acta A55,543-557)'
_diffrn_orient_matrix_UB_11 0.1252483000
_diffrn_orient_matrix_UB_12 0.0611450000
_diffrn_orient_matrix_UB_13 0.0082130000
_diffrn_orient_matrix_UB_21 0.0722306000
_diffrn_orient_matrix_UB_22 -0.1057743000
_diffrn_orient_matrix_UB_23 0.0054786000
_diffrn_orient_matrix_UB_31 0.0228533000
_diffrn_orient_matrix_UB_32 -0.0012261000
_diffrn_orient_matrix_UB_33 -0.0500922000
_diffrn_radiation_monochromator mirror
_diffrn_radiation_probe x-ray
_diffrn_radiation_type CuK\a
_diffrn_radiation_wavelength 1.54184
_diffrn_reflns_av_R_equivalents 0.0387
_diffrn_reflns_av_unetI/netI 0.0358
_diffrn_reflns_Laue_measured_fraction_full 0.995
_diffrn_reflns_Laue_measured_fraction_max 0.960
_diffrn_reflns_limit_h_max 13
_diffrn_reflns_limit_h_min -13
_diffrn_reflns_limit_k_max 15
_diffrn_reflns_limit_k_min -15
_diffrn_reflns_limit_l_max 19
_diffrn_reflns_limit_l_min -37
_diffrn_reflns_number 28157
_diffrn_reflns_point_group_measured_fraction_full 0.995
_diffrn_reflns_point_group_measured_fraction_max 0.960
_diffrn_reflns_theta_full 67.684
_diffrn_reflns_theta_max 75.707
_diffrn_reflns_theta_min 3.800
_diffrn_source 'Rotating-anode X-ray tube'
_diffrn_source_type 'Rigaku (Cu) X-ray Source'
_exptl_absorpt_coefficient_mu 13.635
_exptl_absorpt_correction_T_max 1.00000
_exptl_absorpt_correction_T_min 0.25336
_exptl_absorpt_correction_type multi-scan
_exptl_absorpt_process_details
;
CrysAlisPro 1.171.40.35a (Rigaku Oxford Diffraction, 2018)
Empirical absorption correction using spherical harmonics,
 implemented in SCALE3 ABSPACK scaling algorithm.
;
_exptl_crystal_colour green
_exptl_crystal_colour_primary green
_exptl_crystal_density_diffrn 1.300
_exptl_crystal_description block
_exptl_crystal_F_000 1556
_exptl_crystal_size_max 0.15
_exptl_crystal_size_mid 0.1
_exptl_crystal_size_min 0.1
_refine_diff_density_max 1.675
_refine_diff_density_min -1.911
_refine_diff_density_rms 0.134
_refine_ls_extinction_method none
_refine_ls_goodness_of_fit_ref 1.102
_refine_ls_hydrogen_treatment constr
_refine_ls_matrix_type full
_refine_ls_number_parameters 361
_refine_ls_number_reflns 8002
_refine_ls_number_restraints 0
_refine_ls_restrained_S_all 1.102
_refine_ls_R_factor_all 0.0409
_refine_ls_R_factor_gt 0.0359
_refine_ls_shift/su_max 0.003
_refine_ls_shift/su_mean 0.000
_refine_ls_structure_factor_coef Fsqd
_refine_ls_weighting_details 'w=1/[\s^2^(Fo^2^)+(0.0422P)^2^+12.6932P] where P=(Fo^2^+2Fc^2^)/3'
_refine_ls_weighting_scheme calc
_refine_ls_wR_factor_gt 0.0910
_refine_ls_wR_factor_ref 0.0935
_reflns_Friedel_coverage 0.000
_reflns_number_gt 7202
_reflns_number_total 8002
_reflns_threshold_expression 'I > 2\s(I)'
_cod_data_source_file d1dt02149d2.cif
_cod_data_source_block compound3
_cod_depositor_comments 'Adding full bibliography for 7707884--7707891.cif.'
_cod_database_code 7707884
_shelx_shelxl_version_number 2014/7
_chemical_oxdiff_formula C1H1Si1U1P1O1
_shelx_space_group_comment
;
The symmetry employed for this shelxl refinement is uniquely defined
by the following loop, which should always be used as a source of
symmetry information in preference to the above space-group names.
They are only intended as comments.
;
_shelx_estimated_absorpt_t_max 0.343
_shelx_estimated_absorpt_t_min 0.234
_diffrn_oxdiff_digest_frames
;
019e4d2a0031bc14aaa9ee276727eec02b021024ecb
;
_reflns_odcompleteness_completeness 99.67
_reflns_odcompleteness_iscentric 1
_reflns_odcompleteness_theta 66.97
_olex2_refinement_description
;
1. Fixed Uiso
 At 1.2 times of:
  All C(H) groups
 At 1.5 times of:
  All C(H,H,H) groups
2. Uiso/Uaniso restraints and constraints
Uanis(C17A) = Uanis(C17B) = Uanis(C18A) = Uanis(C18B) = Uanis(C19A) =
Uanis(C19B)
3. Others
 Fixed Sof: C17A(0.5) H17A(0.5) H17B(0.5) H17C(0.5) C18A(0.5) H18A(0.5)
 H18B(0.5) H18C(0.5) C19A(0.5) H19A(0.5) H19B(0.5) H19C(0.5) C17B(0.5)
 H17D(0.5) H17E(0.5) H17F(0.5) C18B(0.5) H18D(0.5) H18E(0.5) H18F(0.5)
 C19B(0.5) H19D(0.5) H19E(0.5) H19F(0.5) C20A(0.5) H20A(0.5) H20B(0.5)
 H20C(0.5) C21A(0.5) H21A(0.5) H21B(0.5) H21C(0.5) C22A(0.5) H22A(0.5)
 H22B(0.5) H22C(0.5) C20B(0.5) H20D(0.5) H20E(0.5) H20F(0.5) C21B(0.5)
 H21D(0.5) H21E(0.5) H21F(0.5) C22B(0.5) H22D(0.5) H22E(0.5) H22F(0.5)
 Si3A(0.5) Si4A(0.5) Si3B(0.5) Si4B(0.5)
4.a Aromatic/amide H refined with riding coordinates:
 C2(H2), C4(H4), C5(H5), C13(H13), C15(H15), C16(H16)
4.b Idealised Me refined as rotating group:
 C6(H6A,H6B,H6C), C7(H7A,H7B,H7C), C8(H8A,H8B,H8C), C9(H9A,H9B,H9C), C10(H10A,
 H10B,H10C), C11(H11A,H11B,H11C), C17A(H17A,H17B,H17C), C18A(H18A,H18B,H18C),
 C19A(H19A,H19B,H19C), C17B(H17D,H17E,H17F), C18B(H18D,H18E,H18F), C19B(H19D,
 H19E,H19F), C20A(H20A,H20B,H20C), C21A(H21A,H21B,H21C), C22A(H22A,H22B,H22C),
 C20B(H20D,H20E,H20F), C21B(H21D,H21E,H21F), C22B(H22D,H22E,H22F), C23(H23A,
 H23B,H23C), C24(H24A,H24B,H24C), C25(H25A,H25B,H25C)
;
_olex2_submission_special_instructions 'No special instructions were received'
_oxdiff_exptl_absorpt_empirical_details
;
Empirical correction (ABSPACK) includes:
- Absorption correction using spherical harmonics
- Frame scaling
;
_oxdiff_exptl_absorpt_empirical_full_max 3.121
_oxdiff_exptl_absorpt_empirical_full_min 0.690

loop_
_space_group_symop_operation_xyz
'x, y, z'
'-x+1/2, y+1/2, -z+1/2'
'-x, -y, -z'
'x-1/2, -y-1/2, z-1/2'

loop_
_atom_site_label
_atom_site_type_symbol
_atom_site_fract_x
_atom_site_fract_y
_atom_site_fract_z
_atom_site_U_iso_or_equiv
_atom_site_adp_type
_atom_site_occupancy
_atom_site_site_symmetry_order
_atom_site_calc_flag
_atom_site_refinement_flags_posn
_atom_site_refinement_flags_adp
_atom_site_refinement_flags_occupancy
_atom_site_disorder_assembly
_atom_site_disorder_group
C1 C 0.6964(6) 0.5210(4) 0.31737(19) 0.0352(12) Uani 1 1 d . . . . .
C2 C 0.6597(5) 0.6229(4) 0.33175(17) 0.0320(11) Uani 1 1 d . . . . .
H2 H 0.6325 0.6775 0.3130 0.038 Uiso 1 1 calc R . . . .
C3 C 0.6697(5) 0.6306(4) 0.37852(17) 0.0337(11) Uani 1 1 d . . . . .
C4 C 0.7168(5) 0.5304(5) 0.39369(18) 0.0349(11) Uani 1 1 d . . . . .
H4 H 0.7354 0.5121 0.4231 0.042 Uiso 1 1 calc R . . . .
C5 C 0.7305(5) 0.4640(5) 0.35666(18) 0.0373(12) Uani 1 1 d . . . . .
H5 H 0.7576 0.3938 0.3578 0.045 Uiso 1 1 calc R . . . .
C6 C 0.7243(7) 0.3307(5) 0.2557(2) 0.0501(16) Uani 1 1 d . . . . .
H6A H 0.7921 0.3028 0.2744 0.075 Uiso 1 1 calc GR . . . .
H6B H 0.7363 0.3095 0.2256 0.075 Uiso 1 1 calc GR . . . .
H6C H 0.6446 0.3037 0.2653 0.075 Uiso 1 1 calc GR . . . .
C7 C 0.6040(7) 0.5360(5) 0.2197(2) 0.0478(15) Uani 1 1 d . . . . .
H7A H 0.5224 0.5051 0.2247 0.072 Uiso 1 1 calc GR . . . .
H7B H 0.6276 0.5213 0.1900 0.072 Uiso 1 1 calc GR . . . .
H7C H 0.5998 0.6113 0.2241 0.072 Uiso 1 1 calc GR . . . .
C8 C 0.8847(7) 0.5257(6) 0.2442(2) 0.0567(18) Uani 1 1 d . . . . .
H8A H 0.8874 0.6017 0.2457 0.085 Uiso 1 1 calc GR . . . .
H8B H 0.9014 0.5033 0.2146 0.085 Uiso 1 1 calc GR . . . .
H8C H 0.9479 0.4965 0.2644 0.085 Uiso 1 1 calc GR . . . .
C9 C 0.7171(11) 0.8648(5) 0.3821(2) 0.080(3) Uani 1 1 d . . . . .
H9A H 0.8017 0.8473 0.3739 0.120 Uiso 1 1 calc GR . . . .
H9B H 0.7195 0.9266 0.4007 0.120 Uiso 1 1 calc GR . . . .
H9C H 0.6653 0.8789 0.3559 0.120 Uiso 1 1 calc GR . . . .
C10 C 0.7349(7) 0.7355(6) 0.46746(19) 0.0540(17) Uani 1 1 d . . . . .
H10A H 0.6941 0.6813 0.4842 0.081 Uiso 1 1 calc GR . . . .
H10B H 0.7333 0.8012 0.4835 0.081 Uiso 1 1 calc GR . . . .
H10C H 0.8213 0.7154 0.4629 0.081 Uiso 1 1 calc GR . . . .
C11 C 0.4786(7) 0.7818(7) 0.4220(3) 0.076(3) Uani 1 1 d . . . . .
H11A H 0.4317 0.7817 0.3941 0.114 Uiso 1 1 calc GR . . . .
H11B H 0.4718 0.8503 0.4356 0.114 Uiso 1 1 calc GR . . . .
H11C H 0.4444 0.7289 0.4410 0.114 Uiso 1 1 calc GR . . . .
C12 C 0.4625(5) 0.3185(5) 0.4213(2) 0.0390(13) Uani 1 1 d . . . . .
C13 C 0.3369(6) 0.3320(5) 0.40521(17) 0.0401(13) Uani 1 1 d . . . . .
H13 H 0.2925 0.2840 0.3871 0.048 Uiso 1 1 calc R . . . .
C14 C 0.2878(7) 0.4286(6) 0.4205(2) 0.0552(19) Uani 1 1 d . . . . .
C15 C 0.3841(10) 0.4744(5) 0.4470(2) 0.066(2) Uani 1 1 d . . . . .
H15 H 0.3790 0.5392 0.4616 0.079 Uiso 1 1 calc R . . . .
C16 C 0.4894(7) 0.4075(6) 0.44803(19) 0.056(2) Uani 1 1 d . . . . .
H16 H 0.5653 0.4197 0.4639 0.068 Uiso 1 1 calc R . . . .
C17A C 0.5594(15) 0.1110(13) 0.4603(5) 0.0490(14) Uani 0.5 1 d . . P A 1
H17A H 0.6230 0.1479 0.4779 0.074 Uiso 0.5 1 calc GR . P A 1
H17B H 0.5874 0.0399 0.4549 0.074 Uiso 0.5 1 calc GR . P A 1
H17C H 0.4815 0.1092 0.4758 0.074 Uiso 0.5 1 calc GR . P A 1
C18A C 0.4203(14) 0.1015(10) 0.3693(4) 0.0490(14) Uani 0.5 1 d . . P A 1
H18A H 0.3398 0.0958 0.3829 0.074 Uiso 0.5 1 calc GR . P A 1
H18B H 0.4550 0.0319 0.3652 0.074 Uiso 0.5 1 calc GR . P A 1
H18C H 0.4090 0.1358 0.3410 0.074 Uiso 0.5 1 calc GR . P A 1
C19A C 0.6855(14) 0.1898(11) 0.3783(4) 0.0490(14) Uani 0.5 1 d . . P A 1
H19A H 0.6729 0.2235 0.3499 0.074 Uiso 0.5 1 calc GR . P A 1
H19B H 0.7185 0.1196 0.3742 0.074 Uiso 0.5 1 calc GR . P A 1
H19C H 0.7446 0.2305 0.3963 0.074 Uiso 0.5 1 calc GR . P A 1
C17B C 0.5114(15) 0.0960(13) 0.4550(5) 0.0490(14) Uani 0.5 1 d . . P B 2
H17D H 0.4882 0.1185 0.4839 0.074 Uiso 0.5 1 calc GR . P B 2
H17E H 0.5728 0.0399 0.4577 0.074 Uiso 0.5 1 calc GR . P B 2
H17F H 0.4373 0.0709 0.4387 0.074 Uiso 0.5 1 calc GR . P B 2
C18B C 0.6034(15) 0.1676(11) 0.3655(4) 0.0490(14) Uani 0.5 1 d . . P B 2
H18D H 0.5232 0.1448 0.3527 0.074 Uiso 0.5 1 calc GR . P B 2
H18E H 0.6628 0.1098 0.3652 0.074 Uiso 0.5 1 calc GR . P B 2
H18F H 0.6352 0.2257 0.3486 0.074 Uiso 0.5 1 calc GR . P B 2
C19B C 0.7354(13) 0.2516(10) 0.4517(4) 0.0490(14) Uani 0.5 1 d . . P B 2
H19D H 0.7695 0.3110 0.4362 0.074 Uiso 0.5 1 calc GR . P B 2
H19E H 0.7940 0.1934 0.4510 0.074 Uiso 0.5 1 calc GR . P B 2
H19F H 0.7220 0.2712 0.4818 0.074 Uiso 0.5 1 calc GR . P B 2
C20A C 0.0708(12) 0.4174(13) 0.3436(4) 0.047(3) Uani 0.5 1 d . . P C 1
H20A H 0.1315 0.4536 0.3261 0.071 Uiso 0.5 1 calc GR . P C 1
H20B H -0.0132 0.4417 0.3354 0.071 Uiso 0.5 1 calc GR . P C 1
H20C H 0.0764 0.3424 0.3384 0.071 Uiso 0.5 1 calc GR . P C 1
C21A C 0.0030(11) 0.3605(10) 0.4382(4) 0.041(3) Uani 0.5 1 d . . P C 1
H21A H 0.0042 0.2889 0.4274 0.062 Uiso 0.5 1 calc GR . P C 1
H21B H -0.0826 0.3869 0.4365 0.062 Uiso 0.5 1 calc GR . P C 1
H21C H 0.0346 0.3619 0.4684 0.062 Uiso 0.5 1 calc GR . P C 1
C22A C 0.0767(14) 0.5889(11) 0.4170(4) 0.050(3) Uani 0.5 1 d . . P C 1
H22A H 0.0782 0.5981 0.4486 0.075 Uiso 0.5 1 calc GR . P C 1
H22B H -0.0047 0.6102 0.4046 0.075 Uiso 0.5 1 calc GR . P C 1
H22C H 0.1419 0.6316 0.4046 0.075 Uiso 0.5 1 calc GR . P C 1
C20B C 0.0636(12) 0.4782(14) 0.3651(4) 0.051(4) Uani 0.5 1 d . . P D 2
H20D H 0.1145 0.5096 0.3429 0.076 Uiso 0.5 1 calc GR . P D 2
H20E H -0.0197 0.5092 0.3636 0.076 Uiso 0.5 1 calc GR . P D 2
H20F H 0.0570 0.4032 0.3600 0.076 Uiso 0.5 1 calc GR . P D 2
C21B C 0.0402(12) 0.4391(14) 0.4639(4) 0.054(4) Uani 0.5 1 d . . P D 2
H21D H 0.0423 0.3635 0.4602 0.081 Uiso 0.5 1 calc GR . P D 2
H21E H -0.0458 0.4637 0.4601 0.081 Uiso 0.5 1 calc GR . P D 2
H21F H 0.0728 0.4572 0.4930 0.081 Uiso 0.5 1 calc GR . P D 2
C22B C 0.1514(14) 0.6467(12) 0.4351(5) 0.056(4) Uani 0.5 1 d . . P D 2
H22D H 0.1820 0.6553 0.4652 0.084 Uiso 0.5 1 calc GR . P D 2
H22E H 0.0690 0.6787 0.4314 0.084 Uiso 0.5 1 calc GR . P D 2
H22F H 0.2091 0.6803 0.4156 0.084 Uiso 0.5 1 calc GR . P D 2
C23 C 0.2378(7) 0.6197(5) 0.2511(2) 0.0522(16) Uani 1 1 d . . . . .
H23A H 0.1762 0.5659 0.2571 0.078 Uiso 1 1 calc GR . . . .
H23B H 0.3140 0.5869 0.2412 0.078 Uiso 1 1 calc GR . . . .
H23C H 0.2041 0.6663 0.2284 0.078 Uiso 1 1 calc GR . . . .
C24 C 0.1280(8) 0.7459(7) 0.3180(2) 0.070(2) Uani 1 1 d . . . . .
H24A H 0.0868 0.7843 0.2941 0.106 Uiso 1 1 calc GR . . . .
H24B H 0.1441 0.7928 0.3426 0.106 Uiso 1 1 calc GR . . . .
H24C H 0.0742 0.6889 0.3269 0.106 Uiso 1 1 calc GR . . . .
C25 C 0.3723(8) 0.8013(6) 0.2850(3) 0.071(2) Uani 1 1 d . . . . .
H25A H 0.4528 0.7743 0.2763 0.107 Uiso 1 1 calc GR . . . .
H25B H 0.3851 0.8483 0.3098 0.107 Uiso 1 1 calc GR . . . .
H25C H 0.3323 0.8392 0.2607 0.107 Uiso 1 1 calc GR . . . .
Cl1 Cl 0.39791(14) 0.36967(11) 0.29238(4) 0.0409(3) Uani 1 1 d . . . . .
O1 O 0.3384(3) 0.6260(3) 0.33585(12) 0.0350(8) Uani 1 1 d . . . . .
P1 P 0.27320(14) 0.69372(12) 0.30037(5) 0.0366(3) Uani 1 1 d . . . . .
Si1 Si 0.72416(16) 0.47826(13) 0.25930(5) 0.0375(3) Uani 1 1 d . . . . .
Si2 Si 0.64897(16) 0.75185(12) 0.41271(5) 0.0356(3) Uani 1 1 d . . . . .
Si3A Si 0.5324(4) 0.1817(3) 0.40581(12) 0.0366(7) Uani 0.5 1 d . . P A 1
Si4A Si 0.1053(3) 0.4454(3) 0.40360(11) 0.0361(7) Uani 0.5 1 d . . P C 1
Si3B Si 0.5821(3) 0.2116(2) 0.42453(11) 0.0308(6) Uani 0.5 1 d . . P B 2
Si4B Si 0.1400(3) 0.5029(3) 0.42163(12) 0.0412(8) Uani 0.5 1 d . . P D 2
U1 U 0.47196(2) 0.48870(2) 0.36264(2) 0.02585(7) Uani 1 1 d . . . . .

loop_
_atom_site_aniso_label
_atom_site_aniso_U_11
_atom_site_aniso_U_22
_atom_site_aniso_U_33
_atom_site_aniso_U_23
_atom_site_aniso_U_13
_atom_site_aniso_U_12
C1 0.037(3) 0.036(3) 0.033(3) -0.010(2) 0.007(2) 0.000(2)
C2 0.035(3) 0.032(3) 0.030(3) -0.005(2) 0.006(2) 0.000(2)
C3 0.040(3) 0.033(3) 0.028(3) -0.001(2) 0.007(2) -0.001(2)
C4 0.032(3) 0.039(3) 0.034(3) 0.001(2) 0.000(2) 0.002(2)
C5 0.035(3) 0.038(3) 0.039(3) -0.005(2) 0.001(2) 0.003(2)
C6 0.066(4) 0.045(4) 0.040(3) -0.012(3) 0.018(3) 0.005(3)
C7 0.063(4) 0.046(3) 0.036(3) -0.003(3) 0.016(3) -0.001(3)
C8 0.051(4) 0.064(4) 0.056(4) -0.025(4) 0.016(3) -0.002(3)
C9 0.159(9) 0.032(3) 0.051(4) -0.002(3) 0.040(5) -0.003(4)
C10 0.076(5) 0.054(4) 0.031(3) -0.006(3) -0.006(3) 0.006(3)
C11 0.059(5) 0.087(6) 0.082(5) -0.056(5) -0.004(4) 0.016(4)
C12 0.037(3) 0.034(3) 0.047(3) 0.014(2) 0.013(2) 0.002(2)
C13 0.042(3) 0.052(3) 0.027(3) 0.002(2) 0.008(2) -0.015(3)
C14 0.064(4) 0.068(5) 0.035(3) 0.033(3) 0.021(3) 0.031(4)
C15 0.139(8) 0.035(3) 0.025(3) 0.004(3) 0.010(4) 0.001(4)
C16 0.078(5) 0.057(4) 0.032(3) 0.025(3) -0.023(3) -0.036(4)
C17A 0.063(4) 0.041(3) 0.043(3) 0.005(2) 0.007(3) 0.009(3)
C18A 0.063(4) 0.041(3) 0.043(3) 0.005(2) 0.007(3) 0.009(3)
C19A 0.063(4) 0.041(3) 0.043(3) 0.005(2) 0.007(3) 0.009(3)
C17B 0.063(4) 0.041(3) 0.043(3) 0.005(2) 0.007(3) 0.009(3)
C18B 0.063(4) 0.041(3) 0.043(3) 0.005(2) 0.007(3) 0.009(3)
C19B 0.063(4) 0.041(3) 0.043(3) 0.005(2) 0.007(3) 0.009(3)
C20A 0.036(7) 0.075(10) 0.031(6) 0.004(6) -0.004(5) 0.004(6)
C21A 0.034(6) 0.044(7) 0.045(6) 0.012(5) 0.009(5) 0.009(5)
C22A 0.052(8) 0.055(8) 0.043(7) 0.011(6) 0.009(6) 0.008(7)
C20B 0.028(6) 0.092(11) 0.031(7) 0.012(7) -0.009(5) -0.005(6)
C21B 0.039(7) 0.088(11) 0.035(6) 0.010(7) 0.010(5) 0.008(7)
C22B 0.049(8) 0.069(10) 0.051(8) 0.003(7) 0.009(6) 0.021(7)
C23 0.065(4) 0.051(4) 0.039(3) 0.004(3) -0.006(3) 0.005(3)
C24 0.088(6) 0.089(6) 0.035(3) 0.024(4) 0.015(3) 0.044(5)
C25 0.065(5) 0.051(4) 0.095(6) 0.032(4) -0.026(4) -0.012(4)
Cl1 0.0488(8) 0.0456(7) 0.0282(6) -0.0078(5) 0.0026(5) -0.0118(6)
O1 0.036(2) 0.0332(19) 0.0361(19) 0.0038(16) -0.0021(15) 0.0091(16)
P1 0.0409(8) 0.0358(7) 0.0328(7) 0.0069(6) -0.0015(6) 0.0063(6)
Si1 0.0401(8) 0.0380(8) 0.0352(8) -0.0088(6) 0.0131(6) 0.0010(6)
Si2 0.0493(9) 0.0302(7) 0.0273(7) -0.0056(6) 0.0024(6) -0.0012(6)
Si3A 0.053(2) 0.0281(15) 0.0291(16) 0.0041(13) 0.0088(15) 0.0018(14)
Si4A 0.0323(16) 0.0448(18) 0.0317(16) 0.0085(15) 0.0076(12) 0.0017(14)
Si3B 0.0431(18) 0.0258(14) 0.0237(14) 0.0038(12) 0.0053(13) 0.0056(13)
Si4B 0.0314(17) 0.060(2) 0.0327(17) 0.0092(16) 0.0086(13) 0.0056(15)
U1 0.03231(11) 0.02345(9) 0.02172(10) -0.00035(6) 0.00006(6) 0.00082(6)

loop_
_atom_type_symbol
_atom_type_description
_atom_type_scat_dispersion_real
_atom_type_scat_dispersion_imag
_atom_type_scat_source
C C 0.0181 0.0091 'International Tables Vol C Tables 4.2.6.8 and 6.1.1.4'
H H 0.0000 0.0000 'International Tables Vol C Tables 4.2.6.8 and 6.1.1.4'
Cl Cl 0.3639 0.7018 'International Tables Vol C Tables 4.2.6.8 and 6.1.1.4'
O O 0.0492 0.0322 'International Tables Vol C Tables 4.2.6.8 and 6.1.1.4'
P P 0.2955 0.4335 'International Tables Vol C Tables 4.2.6.8 and 6.1.1.4'
Si Si 0.2541 0.3302 'International Tables Vol C Tables 4.2.6.8 and 6.1.1.4'
U U -4.3638 13.4090 'International Tables Vol C Tables 4.2.6.8 and 6.1.1.4'

loop_
_geom_angle_atom_site_label_1
_geom_angle_atom_site_label_2
_geom_angle_atom_site_label_3
_geom_angle
_geom_angle_site_symmetry_1
_geom_angle_site_symmetry_3
_geom_angle_publ_flag
C2 C1 C5 105.4(5) . . ?
C2 C1 Si1 127.2(4) . . ?
C2 C1 U1 74.7(3) . . ?
C5 C1 Si1 126.5(4) . . ?
C5 C1 U1 73.2(3) . . ?
Si1 C1 U1 125.5(3) . . ?
C1 C2 H2 124.5 . . ?
C1 C2 C3 111.0(5) . . ?
C1 C2 U1 76.0(3) . . ?
C3 C2 H2 124.5 . . ?
C3 C2 U1 74.7(3) . . ?
U1 C2 H2 116.6 . . ?
C2 C3 C4 105.7(5) . . ?
C2 C3 Si2 127.1(4) . . ?
C2 C3 U1 75.9(3) . . ?
C4 C3 Si2 126.6(4) . . ?
C4 C3 U1 74.6(3) . . ?
Si2 C3 U1 121.5(3) . . ?
C3 C4 H4 125.8 . . ?
C3 C4 U1 75.6(3) . . ?
C5 C4 C3 108.4(5) . . ?
C5 C4 H4 125.8 . . ?
C5 C4 U1 74.9(3) . . ?
U1 C4 H4 115.9 . . ?
C1 C5 H5 125.3 . . ?
C1 C5 U1 77.2(3) . . ?
C4 C5 C1 109.4(5) . . ?
C4 C5 H5 125.3 . . ?
C4 C5 U1 75.5(3) . . ?
U1 C5 H5 114.1 . . ?
H6A C6 H6B 109.5 . . ?
H6A C6 H6C 109.5 . . ?
H6B C6 H6C 109.5 . . ?
Si1 C6 H6A 109.5 . . ?
Si1 C6 H6B 109.5 . . ?
Si1 C6 H6C 109.5 . . ?
H7A C7 H7B 109.5 . . ?
H7A C7 H7C 109.5 . . ?
H7B C7 H7C 109.5 . . ?
Si1 C7 H7A 109.5 . . ?
Si1 C7 H7B 109.5 . . ?
Si1 C7 H7C 109.5 . . ?
H8A C8 H8B 109.5 . . ?
H8A C8 H8C 109.5 . . ?
H8B C8 H8C 109.5 . . ?
Si1 C8 H8A 109.5 . . ?
Si1 C8 H8B 109.5 . . ?
Si1 C8 H8C 109.5 . . ?
H9A C9 H9B 109.5 . . ?
H9A C9 H9C 109.5 . . ?
H9B C9 H9C 109.5 . . ?
Si2 C9 H9A 109.5 . . ?
Si2 C9 H9B 109.5 . . ?
Si2 C9 H9C 109.5 . . ?
H10A C10 H10B 109.5 . . ?
H10A C10 H10C 109.5 . . ?
H10B C10 H10C 109.5 . . ?
Si2 C10 H10A 109.5 . . ?
Si2 C10 H10B 109.5 . . ?
Si2 C10 H10C 109.5 . . ?
H11A C11 H11B 109.5 . . ?
H11A C11 H11C 109.5 . . ?
H11B C11 H11C 109.5 . . ?
Si2 C11 H11A 109.5 . . ?
Si2 C11 H11B 109.5 . . ?
Si2 C11 H11C 109.5 . . ?
C13 C12 C16 105.6(6) . . ?
C13 C12 Si3A 112.7(5) . . ?
C13 C12 Si3B 137.7(5) . . ?
C13 C12 U1 75.0(3) . . ?
C16 C12 Si3A 141.2(5) . . ?
C16 C12 Si3B 115.6(5) . . ?
C16 C12 U1 74.9(3) . . ?
Si3A C12 U1 120.5(3) . . ?
Si3B C12 U1 123.7(3) . . ?
C12 C13 H13 124.9 . . ?
C12 C13 C14 110.2(6) . . ?
C12 C13 U1 75.8(3) . . ?
C14 C13 H13 124.9 . . ?
C14 C13 U1 74.8(4) . . ?
U1 C13 H13 116.4 . . ?
C13 C14 Si4A 111.9(6) . . ?
C13 C14 Si4B 141.1(7) . . ?
C13 C14 U1 75.8(3) . . ?
C15 C14 C13 106.2(6) . . ?
C15 C14 Si4A 141.4(6) . . ?
C15 C14 Si4B 112.3(6) . . ?
C15 C14 U1 74.7(4) . . ?
Si4A C14 U1 120.4(3) . . ?
Si4B C14 U1 119.5(3) . . ?
C14 C15 H15 125.6 . . ?
C14 C15 U1 76.0(4) . . ?
C16 C15 C14 108.8(6) . . ?
C16 C15 H15 125.6 . . ?
C16 C15 U1 76.4(4) . . ?
U1 C15 H15 114.2 . . ?
C12 C16 H16 125.4 . . ?
C12 C16 U1 75.9(3) . . ?
C15 C16 C12 109.2(6) . . ?
C15 C16 H16 125.4 . . ?
C15 C16 U1 74.4(3) . . ?
U1 C16 H16 116.3 . . ?
H17A C17A H17B 109.5 . . ?
H17A C17A H17C 109.5 . . ?
H17B C17A H17C 109.5 . . ?
Si3A C17A H17A 109.5 . . ?
Si3A C17A H17B 109.5 . . ?
Si3A C17A H17C 109.5 . . ?
H18A C18A H18B 109.5 . . ?
H18A C18A H18C 109.5 . . ?
H18B C18A H18C 109.5 . . ?
Si3A C18A H18A 109.5 . . ?
Si3A C18A H18B 109.5 . . ?
Si3A C18A H18C 109.5 . . ?
H19A C19A H19B 109.5 . . ?
H19A C19A H19C 109.5 . . ?
H19B C19A H19C 109.5 . . ?
Si3A C19A H19A 109.5 . . ?
Si3A C19A H19B 109.5 . . ?
Si3A C19A H19C 109.5 . . ?
H17D C17B H17E 109.5 . . ?
H17D C17B H17F 109.5 . . ?
H17E C17B H17F 109.5 . . ?
Si3B C17B H17D 109.5 . . ?
Si3B C17B H17E 109.5 . . ?
Si3B C17B H17F 109.5 . . ?
H18D C18B H18E 109.5 . . ?
H18D C18B H18F 109.5 . . ?
H18E C18B H18F 109.5 . . ?
Si3B C18B H18D 109.5 . . ?
Si3B C18B H18E 109.5 . . ?
Si3B C18B H18F 109.5 . . ?
H19D C19B H19E 109.5 . . ?
H19D C19B H19F 109.5 . . ?
H19E C19B H19F 109.5 . . ?
Si3B C19B H19D 109.5 . . ?
Si3B C19B H19E 109.5 . . ?
Si3B C19B H19F 109.5 . . ?
H20A C20A H20B 109.5 . . ?
H20A C20A H20C 109.5 . . ?
H20B C20A H20C 109.5 . . ?
Si4A C20A H20A 109.5 . . ?
Si4A C20A H20B 109.5 . . ?
Si4A C20A H20C 109.5 . . ?
H21A C21A H21B 109.5 . . ?
H21A C21A H21C 109.5 . . ?
H21B C21A H21C 109.5 . . ?
Si4A C21A H21A 109.5 . . ?
Si4A C21A H21B 109.5 . . ?
Si4A C21A H21C 109.5 . . ?
H22A C22A H22B 109.5 . . ?
H22A C22A H22C 109.5 . . ?
H22B C22A H22C 109.5 . . ?
Si4A C22A H22A 109.5 . . ?
Si4A C22A H22B 109.5 . . ?
Si4A C22A H22C 109.5 . . ?
H20D C20B H20E 109.5 . . ?
H20D C20B H20F 109.5 . . ?
H20E C20B H20F 109.5 . . ?
Si4B C20B H20D 109.5 . . ?
Si4B C20B H20E 109.5 . . ?
Si4B C20B H20F 109.5 . . ?
H21D C21B H21E 109.5 . . ?
H21D C21B H21F 109.5 . . ?
H21E C21B H21F 109.5 . . ?
Si4B C21B H21D 109.5 . . ?
Si4B C21B H21E 109.5 . . ?
Si4B C21B H21F 109.5 . . ?
H22D C22B H22E 109.5 . . ?
H22D C22B H22F 109.5 . . ?
H22E C22B H22F 109.5 . . ?
Si4B C22B H22D 109.5 . . ?
Si4B C22B H22E 109.5 . . ?
Si4B C22B H22F 109.5 . . ?
H23A C23 H23B 109.5 . . ?
H23A C23 H23C 109.5 . . ?
H23B C23 H23C 109.5 . . ?
P1 C23 H23A 109.5 . . ?
P1 C23 H23B 109.5 . . ?
P1 C23 H23C 109.5 . . ?
H24A C24 H24B 109.5 . . ?
H24A C24 H24C 109.5 . . ?
H24B C24 H24C 109.5 . . ?
P1 C24 H24A 109.5 . . ?
P1 C24 H24B 109.5 . . ?
P1 C24 H24C 109.5 . . ?
H25A C25 H25B 109.5 . . ?
H25A C25 H25C 109.5 . . ?
H25B C25 H25C 109.5 . . ?
P1 C25 H25A 109.5 . . ?
P1 C25 H25B 109.5 . . ?
P1 C25 H25C 109.5 . . ?
P1 O1 U1 155.1(2) . . ?
C24 P1 C23 106.9(4) . . ?
C24 P1 C25 108.5(4) . . ?
C25 P1 C23 106.7(4) . . ?
O1 P1 C23 111.7(3) . . ?
O1 P1 C24 111.8(3) . . ?
O1 P1 C25 111.0(3) . . ?
C6 Si1 C1 110.1(3) . . ?
C6 Si1 C8 107.6(3) . . ?
C7 Si1 C1 111.4(3) . . ?
C7 Si1 C6 110.9(3) . . ?
C7 Si1 C8 108.6(3) . . ?
C8 Si1 C1 108.2(3) . . ?
C3 Si2 C10 109.7(3) . . ?
C3 Si2 C11 112.5(3) . . ?
C9 Si2 C3 107.3(3) . . ?
C9 Si2 C10 110.0(4) . . ?
C9 Si2 C11 108.1(5) . . ?
C10 Si2 C11 109.1(4) . . ?
C17A Si3A C12 104.8(6) . . ?
C18A Si3A C12 112.6(5) . . ?
C18A Si3A C17A 109.2(6) . . ?
C19A Si3A C12 114.0(5) . . ?
C19A Si3A C17A 108.3(7) . . ?
C19A Si3A C18A 107.8(6) . . ?
C20A Si4A C14 112.4(5) . . ?
C20A Si4A C22A 111.3(7) . . ?
C21A Si4A C14 111.7(4) . . ?
C21A Si4A C20A 109.8(6) . . ?
C21A Si4A C22A 109.3(6) . . ?
C22A Si4A C14 102.1(5) . . ?
C12 Si3B C17B 107.9(6) . . ?
C12 Si3B C18B 105.7(5) . . ?
C12 Si3B C19B 113.9(5) . . ?
C18B Si3B C17B 107.2(7) . . ?
C19B Si3B C17B 110.4(6) . . ?
C19B Si3B C18B 111.4(6) . . ?
C14 Si4B C20B 103.5(6) . . ?
C14 Si4B C21B 107.2(5) . . ?
C14 Si4B C22B 117.3(6) . . ?
C21B Si4B C20B 108.4(6) . . ?
C22B Si4B C20B 112.4(7) . . ?
C22B Si4B C21B 107.7(7) . . ?
C2 U1 C1 29.29(15) . . ?
C3 U1 C1 49.40(15) . . ?
C3 U1 C2 29.48(15) . . ?
C3 U1 C12 115.54(17) . . ?
C3 U1 C13 140.63(16) . . ?
C3 U1 C16 93.14(17) . . ?
C4 U1 C1 49.01(16) . . ?
C4 U1 C2 48.17(16) . . ?
C4 U1 C3 29.86(16) . . ?
C4 U1 C12 89.20(17) . . ?
C4 U1 C13 117.81(17) . . ?
C4 U1 C14 120.44(19) . . ?
C4 U1 C16 74.15(18) . . ?
C5 U1 C1 29.61(17) . . ?
C5 U1 C2 48.03(17) . . ?
C5 U1 C3 49.17(17) . . ?
C5 U1 C4 29.60(16) . . ?
C5 U1 C12 90.80(17) . . ?
C5 U1 C13 118.36(18) . . ?
C5 U1 C14 136.87(18) . . ?
C5 U1 C16 89.3(2) . . ?
C12 U1 C1 118.21(17) . . ?
C12 U1 C2 136.24(17) . . ?
C13 U1 C1 141.68(18) . . ?
C13 U1 C2 165.44(17) . . ?
C13 U1 C12 29.21(17) . . ?
C14 U1 C1 166.43(18) . . ?
C14 U1 C2 154.3(2) . . ?
C14 U1 C3 127.5(2) . . ?
C14 U1 C12 49.04(17) . . ?
C14 U1 C13 29.41(19) . . ?
C14 U1 C16 48.3(2) . . ?
C15 U1 C1 141.3(2) . . ?
C15 U1 C2 128.1(2) . . ?
C15 U1 C3 99.1(2) . . ?
C15 U1 C4 92.3(2) . . ?
C15 U1 C5 115.0(2) . . ?
C15 U1 C12 48.62(19) . . ?
C15 U1 C13 47.8(2) . . ?
C15 U1 C14 29.3(2) . . ?
C15 U1 C16 29.2(2) . . ?
C16 U1 C1 118.6(2) . . ?
C16 U1 C2 120.80(17) . . ?
C16 U1 C12 29.23(19) . . ?
C16 U1 C13 47.49(17) . . ?
Cl1 U1 C1 85.48(11) . . ?
Cl1 U1 C2 105.23(11) . . ?
Cl1 U1 C3 133.60(11) . . ?
Cl1 U1 C4 127.82(12) . . ?
Cl1 U1 C5 98.23(12) . . ?
Cl1 U1 C12 93.20(14) . . ?
Cl1 U1 C13 80.20(12) . . ?
Cl1 U1 C14 98.95(18) . . ?
Cl1 U1 C15 126.63(18) . . ?
Cl1 U1 C16 122.27(14) . . ?
O1 U1 C1 103.27(15) . . ?
O1 U1 C2 82.02(15) . . ?
O1 U1 C3 91.16(15) . . ?
O1 U1 C4 120.98(15) . . ?
O1 U1 C5 129.80(16) . . ?
O1 U1 C12 138.52(15) . . ?
O1 U1 C13 111.84(16) . . ?
O1 U1 C14 89.66(15) . . ?
O1 U1 C15 98.5(2) . . ?
O1 U1 C16 127.5(2) . . ?
O1 U1 Cl1 89.30(10) . . ?

loop_
_geom_bond_atom_site_label_1
_geom_bond_atom_site_label_2
_geom_bond_distance
_geom_bond_site_symmetry_2
_geom_bond_publ_flag
C1 C2 1.414(7) . ?
C1 C5 1.421(8) . ?
C1 Si1 1.868(6) . ?
C1 U1 2.805(6) . ?
C2 H2 0.9300 . ?
C2 C3 1.415(7) . ?
C2 U1 2.789(5) . ?
C3 C4 1.426(8) . ?
C3 Si2 1.862(6) . ?
C3 U1 2.774(6) . ?
C4 H4 0.9300 . ?
C4 C5 1.409(8) . ?
C4 U1 2.761(5) . ?
C5 H5 0.9300 . ?
C5 U1 2.754(6) . ?
C6 H6A 0.9600 . ?
C6 H6B 0.9600 . ?
C6 H6C 0.9600 . ?
C6 Si1 1.864(7) . ?
C7 H7A 0.9600 . ?
C7 H7B 0.9600 . ?
C7 H7C 0.9600 . ?
C7 Si1 1.856(7) . ?
C8 H8A 0.9600 . ?
C8 H8B 0.9600 . ?
C8 H8C 0.9600 . ?
C8 Si1 1.867(7) . ?
C9 H9A 0.9600 . ?
C9 H9B 0.9600 . ?
C9 H9C 0.9600 . ?
C9 Si2 1.857(7) . ?
C10 H10A 0.9600 . ?
C10 H10B 0.9600 . ?
C10 H10C 0.9600 . ?
C10 Si2 1.866(6) . ?
C11 H11A 0.9600 . ?
C11 H11B 0.9600 . ?
C11 H11C 0.9600 . ?
C11 Si2 1.866(8) . ?
C12 C13 1.403(8) . ?
C12 C16 1.403(9) . ?
C12 Si3A 1.940(7) . ?
C12 Si3B 1.846(6) . ?
C12 U1 2.787(5) . ?
C13 H13 0.9300 . ?
C13 C14 1.407(9) . ?
C13 U1 2.778(5) . ?
C14 C15 1.394(12) . ?
C14 Si4A 1.980(8) . ?
C14 Si4B 1.818(7) . ?
C14 U1 2.765(6) . ?
C15 H15 0.9300 . ?
C15 C16 1.393(12) . ?
C15 U1 2.748(7) . ?
C16 H16 0.9300 . ?
C16 U1 2.774(5) . ?
C17A H17A 0.9600 . ?
C17A H17B 0.9600 . ?
C17A H17C 0.9600 . ?
C17A Si3A 1.883(16) . ?
C18A H18A 0.9600 . ?
C18A H18B 0.9600 . ?
C18A H18C 0.9600 . ?
C18A Si3A 1.880(14) . ?
C19A H19A 0.9600 . ?
C19A H19B 0.9600 . ?
C19A H19C 0.9600 . ?
C19A Si3A 1.845(14) . ?
C17B H17D 0.9600 . ?
C17B H17E 0.9600 . ?
C17B H17F 0.9600 . ?
C17B Si3B 1.891(16) . ?
C18B H18D 0.9600 . ?
C18B H18E 0.9600 . ?
C18B H18F 0.9600 . ?
C18B Si3B 1.888(13) . ?
C19B H19D 0.9600 . ?
C19B H19E 0.9600 . ?
C19B H19F 0.9600 . ?
C19B Si3B 1.852(14) . ?
C20A H20A 0.9600 . ?
C20A H20B 0.9600 . ?
C20A H20C 0.9600 . ?
C20A Si4A 1.868(13) . ?
C21A H21A 0.9600 . ?
C21A H21B 0.9600 . ?
C21A H21C 0.9600 . ?
C21A Si4A 1.867(12) . ?
C22A H22A 0.9600 . ?
C22A H22B 0.9600 . ?
C22A H22C 0.9600 . ?
C22A Si4A 1.881(14) . ?
C20B H20D 0.9600 . ?
C20B H20E 0.9600 . ?
C20B H20F 0.9600 . ?
C20B Si4B 1.886(13) . ?
C21B H21D 0.9600 . ?
C21B H21E 0.9600 . ?
C21B H21F 0.9600 . ?
C21B Si4B 1.865(13) . ?
C22B H22D 0.9600 . ?
C22B H22E 0.9600 . ?
C22B H22F 0.9600 . ?
C22B Si4B 1.862(16) . ?
C23 H23A 0.9600 . ?
C23 H23B 0.9600 . ?
C23 H23C 0.9600 . ?
C23 P1 1.785(7) . ?
C24 H24A 0.9600 . ?
C24 H24B 0.9600 . ?
C24 H24C 0.9600 . ?
C24 P1 1.765(7) . ?
C25 H25A 0.9600 . ?
C25 H25B 0.9600 . ?
C25 H25C 0.9600 . ?
C25 P1 1.783(7) . ?
Cl1 U1 2.6899(12) . ?
O1 P1 1.514(4) . ?
O1 U1 2.354(3) . ?

loop_
_smtbx_masks_void_nr
_smtbx_masks_void_average_x
_smtbx_masks_void_average_y
_smtbx_masks_void_average_z
_smtbx_masks_void_volume
_smtbx_masks_void_count_electrons
_smtbx_masks_void_content
1 0.000 0.000 0.500 330.5 66.9 ?
2 0.500 0.500 0.000 330.5 66.9 ?
